data_7009091
loop_
_publ_author_name
'Green, Jennifer C.'
'Green, Malcolm L. H.'
'Taylor, Grant C.'
'Saunders, John'

_publ_section_title
;
 Studies on ansa-zirconocene--butadiene derivatives
;
_journal_issue 3
_journal_name_full 'Journal of the Chemical Society, Dalton Transactions'
_journal_page_first 317
_journal_paper_doi 10.1039/a908532g
_journal_year 2000
_chemical_compound_source 'synthesis as described'
_chemical_formula_moiety 'C30 H38 Cl2 O2 Zr2'
_chemical_formula_structural 'C30 H38 ZR2 CL2 O2'
_chemical_formula_sum 'C30 H38 Cl2 O2 Zr2'
_chemical_formula_weight 683.94
_chemical_name_systematic
;
 ?
;
_space_group_IT_number 14
_symmetry_cell_setting monoclinic
_symmetry_space_group_name_Hall '-P 2yn'
_symmetry_space_group_name_H-M 'P 1 21/n 1'
_atom_sites_solution_hydrogens geom
_atom_sites_solution_primary direct
_atom_sites_solution_secondary difmap
_audit_creation_method SHELXL
_cell_angle_alpha 90.00
_cell_angle_beta 104.83(3)
_cell_angle_gamma 90.00
_cell_formula_units_Z 4
_cell_length_a 16.106(3)
_cell_length_b 8.853(2)
_cell_length_c 21.598(4)
_cell_measurement_reflns_used 25
_cell_measurement_temperature 150(2)
_cell_measurement_theta_max 0
_cell_measurement_theta_min 0
_cell_volume 2977.0(11)
_computing_cell_refinement MADNES
_computing_data_collection 'MADNES (Pflgrath, 1989)'
_computing_data_reduction 'ABSURD (within MADNES)'
_computing_molecular_graphics 'Ortep-3 for Windows (Farrugia, 1997)'
_computing_publication_material 'WinGX publication routines (Farrugia, 1998)'
_computing_structure_refinement 'SHELXL-93 (Sheldrick, 1993)'
_computing_structure_solution 'SHELXS-86 (Sheldrick, 1986)'
_diffrn_ambient_temperature 150(2)
_diffrn_measurement_device 'FAST TV Area detector'
_diffrn_measurement_method 'Omega scans'
_diffrn_radiation_monochromator graphite
_diffrn_radiation_source 'NONIUS FR591 rotating anode'
_diffrn_radiation_type MoK\a
_diffrn_radiation_wavelength 0.71073
_diffrn_reflns_av_R_equivalents 0.0401
_diffrn_reflns_av_sigmaI/netI 0.1255
_diffrn_reflns_limit_h_max 17
_diffrn_reflns_limit_h_min -18
_diffrn_reflns_limit_k_max 9
_diffrn_reflns_limit_k_min 0
_diffrn_reflns_limit_l_max 24
_diffrn_reflns_limit_l_min 0
_diffrn_reflns_number 4573
_diffrn_reflns_theta_max 24.98
_diffrn_reflns_theta_min 1.82
_exptl_absorpt_coefficient_mu 0.904
_exptl_absorpt_correction_T_max 0.967
_exptl_absorpt_correction_T_min 0.638
_exptl_absorpt_correction_type refdelf
_exptl_crystal_colour gold
_exptl_crystal_density_diffrn 1.526
_exptl_crystal_density_meas ?
_exptl_crystal_density_method none
_exptl_crystal_description prism
_exptl_crystal_F_000 1392
_exptl_crystal_size_max 0.28
_exptl_crystal_size_mid 0.15
_exptl_crystal_size_min 0.11
_refine_diff_density_max 0.948
_refine_diff_density_min -0.495
_refine_diff_density_rms 0.132
_refine_ls_extinction_method none
_refine_ls_goodness_of_fit_all 0.876
_refine_ls_goodness_of_fit_obs 1.075
_refine_ls_matrix_type full
_refine_ls_number_parameters 325
_refine_ls_number_reflns 4571
_refine_ls_number_restraints 0
_refine_ls_restrained_S_all 1.154
_refine_ls_restrained_S_obs 1.075
_refine_ls_R_factor_all 0.0717
_refine_ls_R_factor_obs 0.0426
_refine_ls_shift/esd_max -0.002
_refine_ls_shift/esd_mean 0.000
_refine_ls_structure_factor_coef Fsqd
_refine_ls_weighting_details 'w=1/[\s^2^(Fo^2^)+(0.0320P)^2^+0.0000P] where P=(Fo^2^+2Fc^2^)/3'
_refine_ls_weighting_scheme calc
_refine_ls_wR_factor_all 0.1342
_refine_ls_wR_factor_obs 0.0985
_reflns_number_observed 2949
_reflns_number_total 4573
_reflns_observed_criterion >2sigma(I)
_cod_data_source_file a908532g.txt
_cod_data_source_block 6
_cod_depositor_comments
;
The following automatic conversions were performed:

'_exptl_crystal_density_meas' value 'mot measured' was changed to '?'
- the value is perceived as not measured.

Automatic conversion script
Id: cif_fix_values 3008 2015-01-20 13:52:24Z robertas 

The following automatic conversions were performed:

'_refine_ls_weighting_scheme' value 'calc
w=1/[\s^2^(Fo^2^)+(0.0320P)^2^+0.0000P] where P=(Fo^2^+2Fc^2^)/3' was
changed to 'calc'. New tag '_refine_ls_weighting_details' was
created. The value of the new tag was set to
'w=1/[\s^2^(Fo^2^)+(0.0320P)^2^+0.0000P] where P=(Fo^2^+2Fc^2^)/3'.

Automatic conversion script
Id: cif_fix_values 3143 2015-03-26 13:38:13Z robertas 
;
_cod_original_cell_volume 2977.0(10)
_cod_original_sg_symbol_H-M 'P 21/n'
_cod_database_code 7009091

loop_
_symmetry_equiv_pos_as_xyz
'x, y, z'
'-x+1/2, y+1/2, -z+1/2'
'-x, -y, -z'
'x-1/2, -y-1/2, z-1/2'

loop_
_atom_site_aniso_label
_atom_site_aniso_U_11
_atom_site_aniso_U_22
_atom_site_aniso_U_33
_atom_site_aniso_U_23
_atom_site_aniso_U_13
_atom_site_aniso_U_12
Zr1 0.0205(3) 0.0236(4) 0.0183(4) 0.0014(3) 0.0065(3) 0.0010(3)
Zr2 0.0202(3) 0.0214(4) 0.0168(3) 0.0021(3) 0.0051(3) 0.0010(3)
Cl3 0.0215(9) 0.0357(11) 0.0292(10) 0.0050(7) 0.0052(7) 0.0055(7)
Cl4 0.0417(11) 0.0361(11) 0.0358(11) 0.0040(8) 0.0173(9) -0.0073(8)
O5 0.026(2) 0.024(2) 0.019(2) -0.001(2) 0.006(2) -0.002(2)
C1 0.027(4) 0.027(4) 0.025(4) 0.000(3) -0.004(3) -0.002(3)
C2 0.039(4) 0.038(4) 0.030(4) 0.008(3) -0.006(4) -0.005(3)
C3 0.048(5) 0.037(4) 0.022(4) -0.001(3) 0.004(4) -0.007(3)
C4 0.032(4) 0.018(4) 0.013(3) 0.003(3) 0.004(3) 0.001(3)
C5 0.024(4) 0.021(4) 0.025(4) 0.004(3) 0.005(3) 0.001(3)
C6 0.033(4) 0.010(3) 0.025(4) 0.000(3) 0.003(3) 0.004(3)
C7 0.024(4) 0.033(4) 0.017(4) 0.006(3) 0.005(3) -0.008(3)
C8 0.029(4) 0.024(4) 0.019(4) 0.000(3) 0.009(3) 0.004(3)
C9 0.030(4) 0.018(4) 0.023(4) -0.001(3) 0.008(3) -0.010(3)
C10 0.029(4) 0.015(3) 0.025(4) 0.002(3) 0.003(3) 0.003(3)
C11 0.036(4) 0.019(4) 0.028(4) 0.003(3) 0.004(3) 0.001(3)
C12 0.037(4) 0.016(4) 0.027(4) 0.007(3) 0.009(3) -0.005(3)
C13 0.025(4) 0.025(4) 0.036(4) -0.004(3) 0.010(3) -0.007(3)
C21 0.024(4) 0.028(4) 0.023(4) 0.000(3) 0.008(3) -0.002(3)
C22 0.038(4) 0.031(4) 0.037(4) -0.006(3) 0.019(4) -0.003(3)
C23 0.040(4) 0.031(4) 0.030(4) -0.001(3) 0.017(3) -0.006(3)
C24 0.024(4) 0.021(4) 0.032(4) 0.005(3) 0.007(3) 0.004(3)
C25 0.030(4) 0.022(4) 0.026(4) 0.000(3) 0.004(3) 0.007(3)
C26 0.029(4) 0.029(4) 0.035(5) -0.004(3) -0.005(4) 0.007(3)
C27 0.018(4) 0.038(4) 0.039(5) 0.000(3) 0.007(3) 0.000(3)
C28 0.028(4) 0.028(4) 0.039(5) -0.003(3) 0.017(4) 0.004(3)
C29 0.021(4) 0.030(4) 0.021(4) 0.003(3) 0.003(3) 0.000(3)
C30 0.031(4) 0.037(4) 0.017(4) 0.004(3) 0.003(3) 0.000(3)
C31 0.026(4) 0.028(4) 0.033(4) 0.006(3) 0.002(3) 0.012(3)
C32 0.015(3) 0.049(5) 0.025(4) -0.005(3) -0.003(3) 0.005(3)
C33 0.015(3) 0.035(4) 0.027(4) -0.004(3) 0.008(3) -0.003(3)
C101 0.103(8) 0.071(7) 0.096(9) -0.010(6) 0.051(7) -0.036(6)
C102 0.035(5) 0.101(8) 0.064(6) 0.005(5) 0.010(5) -0.007(5)
O103 0.034(3) 0.052(3) 0.053(4) -0.004(3) 0.013(3) -0.003(2)
C104 0.083(7) 0.050(6) 0.039(5) 0.004(4) -0.001(5) 0.026(5)
C105 0.058(6) 0.037(5) 0.111(9) 0.019(5) -0.010(6) 0.001(4)

loop_
_atom_site_label
_atom_site_type_symbol
_atom_site_fract_x
_atom_site_fract_y
_atom_site_fract_z
_atom_site_U_iso_or_equiv
_atom_site_thermal_displace_type
_atom_site_occupancy
_atom_site_calc_flag
_atom_site_refinement_flags
_atom_site_disorder_group
Zr1 Zr 0.94241(4) 0.45817(7) 0.13263(3) 0.0205(2) Uani 1 d . .
Zr2 Zr 0.91436(4) 0.62724(6) 0.29271(3) 0.0194(2) Uani 1 d . .
Cl3 Cl 0.75899(10) 0.6777(2) 0.25463(8) 0.0290(4) Uani 1 d . .
Cl4 Cl 1.01365(11) 0.6771(2) 0.09784(8) 0.0365(4) Uani 1 d . .
O5 O 0.9324(2) 0.5329(4) 0.2158(2) 0.0227(9) Uani 1 d . .
C1 C 1.0415(4) 0.7015(7) 0.4278(3) 0.028(2) Uani 1 d . .
C2 C 1.1375(4) 0.6629(7) 0.4466(3) 0.038(2) Uani 1 d . .
H2A H 1.1709(4) 0.7549(7) 0.4605(3) 0.057 Uiso 1 calc R .
H2B H 1.1538(4) 0.6195(7) 0.4096(3) 0.057 Uiso 1 calc R .
H2C H 1.1492(4) 0.5895(7) 0.4818(3) 0.057 Uiso 1 calc R .
C3 C 1.0172(4) 0.7802(7) 0.4846(3) 0.036(2) Uani 1 d . .
H3A H 1.0541(4) 0.8687(7) 0.4978(3) 0.055 Uiso 1 calc R .
H3B H 1.0252(4) 0.7096(7) 0.5206(3) 0.055 Uiso 1 calc R .
H3C H 0.9570(4) 0.8123(7) 0.4715(3) 0.055 Uiso 1 calc R .
C4 C 0.9855(4) 0.5635(6) 0.4058(3) 0.0211(14) Uani 1 d . .
C5 C 1.0079(4) 0.4466(6) 0.3660(3) 0.0236(15) Uani 1 d . .
H5A H 1.0676(4) 0.4181(6) 0.3650(3) 0.028 Uiso 1 calc R .
C6 C 0.9324(4) 0.3591(6) 0.3402(3) 0.0234(15) Uani 1 d . .
H6A H 0.9295(4) 0.2628(6) 0.3156(3) 0.028 Uiso 1 calc R .
C7 C 0.8637(4) 0.4261(6) 0.3611(3) 0.025(2) Uani 1 d . .
H7A H 0.8040(4) 0.3852(6) 0.3534(3) 0.030 Uiso 1 calc R .
C8 C 0.8975(4) 0.5515(6) 0.4005(3) 0.0236(14) Uani 1 d . .
H8A H 0.8654(4) 0.6108(6) 0.4264(3) 0.028 Uiso 1 calc R .
C9 C 1.0161(4) 0.7960(6) 0.3660(3) 0.0234(15) Uani 1 d . .
C10 C 0.9398(4) 0.8801(6) 0.3450(3) 0.0238(14) Uani 1 d . .
H10A H 0.9059(4) 0.9238(6) 0.3736(3) 0.029 Uiso 1 calc R .
C11 C 0.9266(4) 0.9130(6) 0.2798(3) 0.029(2) Uani 1 d . .
H11A H 0.8807(4) 0.9802(6) 0.2540(3) 0.034 Uiso 1 calc R .
C12 C 0.9937(4) 0.8499(6) 0.2586(3) 0.027(2) Uani 1 d . .
H12A H 1.0045(4) 0.8647(6) 0.2155(3) 0.032 Uiso 1 calc R .
C13 C 1.0500(4) 0.7753(7) 0.3123(3) 0.028(2) Uani 1 d . .
H13A H 1.1080(4) 0.7334(7) 0.3134(3) 0.034 Uiso 1 calc R .
C21 C 0.8808(4) 0.1420(7) 0.0685(3) 0.0247(15) Uani 1 d . .
C22 C 0.8863(4) 0.0796(7) 0.0032(3) 0.034(2) Uani 1 d . .
H22A H 0.9144(4) 0.1542(7) -0.0182(3) 0.050 Uiso 1 calc R .
H22B H 0.8283(4) 0.0591(7) -0.0234(3) 0.050 Uiso 1 calc R .
H22C H 0.9198(4) -0.0141(7) 0.0096(3) 0.050 Uiso 1 calc R .
C23 C 0.8372(4) 0.0239(6) 0.1006(3) 0.032(2) Uani 1 d . .
H23A H 0.7819(4) -0.0041(6) 0.0717(3) 0.048 Uiso 1 calc R .
H23B H 0.8278(4) 0.0655(6) 0.1403(3) 0.048 Uiso 1 calc R .
H23C H 0.8739(4) -0.0658(6) 0.1105(3) 0.048 Uiso 1 calc R .
C24 C 0.9675(4) 0.1896(6) 0.1117(3) 0.026(2) Uani 1 d . .
C25 C 0.9848(4) 0.2092(6) 0.1782(3) 0.026(2) Uani 1 d . .
H25A H 0.9557(4) 0.1530(6) 0.2069(3) 0.032 Uiso 1 calc R .
C26 C 1.0625(4) 0.2941(7) 0.1994(3) 0.033(2) Uani 1 d . .
H26A H 1.0944(4) 0.3125(7) 0.2449(3) 0.040 Uiso 1 calc R .
C27 C 1.0894(4) 0.3342(7) 0.1461(3) 0.031(2) Uani 1 d . .
H27A H 1.1440(4) 0.3884(7) 0.1464(3) 0.038 Uiso 1 calc R .
C28 C 1.0329(4) 0.2688(7) 0.0917(3) 0.030(2) Uani 1 d . .
H28A H 1.0418(4) 0.2671(7) 0.0475(3) 0.036 Uiso 1 calc R .
C29 C 0.8332(4) 0.2973(7) 0.0614(3) 0.0242(15) Uani 1 d . .
C30 C 0.8494(4) 0.4159(7) 0.0221(3) 0.029(2) Uani 1 d . .
H30A H 0.8700(4) 0.4036(7) -0.0175(3) 0.035 Uiso 1 calc R .
C31 C 0.8159(4) 0.5521(7) 0.0422(3) 0.030(2) Uani 1 d . .
H31A H 0.8124(4) 0.6523(7) 0.0203(3) 0.036 Uiso 1 calc R .
C32 C 0.7814(4) 0.5180(7) 0.0932(3) 0.031(2) Uani 1 d . .
H32A H 0.7483(4) 0.5887(7) 0.1140(3) 0.037 Uiso 1 calc R .
C33 C 0.7929(3) 0.3599(7) 0.1055(3) 0.025(2) Uani 1 d . .
H33A H 0.7667(3) 0.3009(7) 0.1351(3) 0.031 Uiso 1 calc R .
C101 C 1.2685(6) 0.5002(9) 0.3081(5) 0.085(3) Uani 1 d . .
H10I H 1.3124(6) 0.5204(9) 0.2850(5) 0.128 Uiso 1 calc R .
H10J H 1.2825(6) 0.5559(9) 0.3487(5) 0.128 Uiso 1 calc R .
H10K H 1.2123(6) 0.5328(9) 0.2820(5) 0.128 Uiso 1 calc R .
C102 C 1.2662(5) 0.3448(10) 0.3205(4) 0.067(3) Uani 1 d . .
H10E H 1.2529(5) 0.2882(10) 0.2796(4) 0.081 Uiso 1 calc R .
H10F H 1.3232(5) 0.3113(10) 0.3464(4) 0.081 Uiso 1 calc R .
O103 O 1.2037(3) 0.3142(5) 0.3536(2) 0.0463(13) Uani 1 d . .
C104 C 1.2010(6) 0.1535(9) 0.3709(4) 0.060(2) Uani 1 d . .
H10G H 1.1792(6) 0.0922(9) 0.3318(4) 0.073 Uiso 1 calc R .
H10H H 1.2595(6) 0.1180(9) 0.3925(4) 0.073 Uiso 1 calc R .
C105 C 1.1450(5) 0.1357(8) 0.4134(5) 0.075(3) Uani 1 d . .
H10B H 1.1429(5) 0.0290(8) 0.4250(5) 0.112 Uiso 1 calc R .
H10C H 1.0870(5) 0.1703(8) 0.3917(5) 0.112 Uiso 1 calc R .
H10D H 1.1671(5) 0.1958(8) 0.4522(5) 0.112 Uiso 1 calc R .

loop_
_atom_type_symbol
_atom_type_description
_atom_type_scat_dispersion_real
_atom_type_scat_dispersion_imag
_atom_type_scat_source
C C 0.0033 0.0016 'International Tables Vol C Tables 4.2.6.8 and 6.1.1.4'
H H 0.0000 0.0000 'International Tables Vol C Tables 4.2.6.8 and 6.1.1.4'
O O 0.0106 0.0060 'International Tables Vol C Tables 4.2.6.8 and 6.1.1.4'
Cl Cl 0.1484 0.1585 'International Tables Vol C Tables 4.2.6.8 and 6.1.1.4'
Zr Zr -2.9673 0.5597 'International Tables Vol C Tables 4.2.6.8 and 6.1.1.4'

loop_
_geom_angle_atom_site_label_1
_geom_angle_atom_site_label_2
_geom_angle_atom_site_label_3
_geom_angle
_geom_angle_site_symmetry_1
_geom_angle_site_symmetry_3
_geom_angle_publ_flag
O5 Zr1 C25 90.9(2) . . ?
O5 Zr1 Cl4 99.67(12) . . ?
C25 Zr1 Cl4 136.8(2) . . ?
O5 Zr1 C29 123.6(2) . . ?
C25 Zr1 C29 79.1(2) . . ?
Cl4 Zr1 C29 125.19(15) . . ?
O5 Zr1 C24 123.2(2) . . ?
C25 Zr1 C24 33.2(2) . . ?
Cl4 Zr1 C24 126.11(15) . . ?
C29 Zr1 C24 57.0(2) . . ?
O5 Zr1 C33 91.8(2) . . ?
C25 Zr1 C33 86.1(2) . . ?
Cl4 Zr1 C33 134.6(2) . . ?
C29 Zr1 C33 32.8(2) . . ?
C24 Zr1 C33 79.3(2) . . ?
O5 Zr1 C30 139.1(2) . . ?
C25 Zr1 C30 106.7(2) . . ?
Cl4 Zr1 C30 92.22(15) . . ?
C29 Zr1 C30 33.1(2) . . ?
C24 Zr1 C30 76.6(2) . . ?
C33 Zr1 C30 54.2(2) . . ?
O5 Zr1 C28 137.4(2) . . ?
C25 Zr1 C28 54.1(2) . . ?
Cl4 Zr1 C28 93.43(15) . . ?
C29 Zr1 C28 77.4(2) . . ?
C24 Zr1 C28 33.0(2) . . ?
C33 Zr1 C28 107.2(2) . . ?
C30 Zr1 C28 79.9(2) . . ?
O5 Zr1 C26 84.4(2) . . ?
C25 Zr1 C26 33.3(2) . . ?
Cl4 Zr1 C26 106.0(2) . . ?
C29 Zr1 C26 109.9(2) . . ?
C24 Zr1 C26 54.5(2) . . ?
C33 Zr1 C26 118.9(2) . . ?
C30 Zr1 C26 129.6(2) . . ?
C28 Zr1 C26 53.0(2) . . ?
O5 Zr1 C27 109.4(2) . . ?
C25 Zr1 C27 53.9(2) . . ?
Cl4 Zr1 C27 83.25(15) . . ?
C29 Zr1 C27 108.3(2) . . ?
C24 Zr1 C27 54.4(2) . . ?
C33 Zr1 C27 133.6(2) . . ?
C30 Zr1 C27 110.8(2) . . ?
C28 Zr1 C27 32.3(2) . . ?
C26 Zr1 C27 31.3(2) . . ?
O5 Zr1 C32 85.5(2) . . ?
C25 Zr1 C32 118.3(2) . . ?
Cl4 Zr1 C32 104.2(2) . . ?
C29 Zr1 C32 54.2(2) . . ?
C24 Zr1 C32 109.6(2) . . ?
C33 Zr1 C32 32.8(2) . . ?
C30 Zr1 C32 53.6(2) . . ?
C28 Zr1 C32 130.2(2) . . ?
C26 Zr1 C32 149.3(2) . . ?
C27 Zr1 C32 162.3(2) . . ?
O5 Zr1 C31 110.6(2) . . ?
C25 Zr1 C31 133.1(2) . . ?
Cl4 Zr1 C31 81.6(2) . . ?
C29 Zr1 C31 54.2(2) . . ?
C24 Zr1 C31 107.9(2) . . ?
C33 Zr1 C31 53.3(2) . . ?
C30 Zr1 C31 32.8(2) . . ?
C28 Zr1 C31 111.4(2) . . ?
C26 Zr1 C31 162.2(2) . . ?
C27 Zr1 C31 139.0(2) . . ?
C32 Zr1 C31 31.3(2) . . ?
O5 Zr2 Cl3 98.81(12) . . ?
O5 Zr2 C9 126.0(2) . . ?
Cl3 Zr2 C9 123.67(15) . . ?
O5 Zr2 C5 94.0(2) . . ?
Cl3 Zr2 C5 136.95(14) . . ?
C9 Zr2 C5 77.6(2) . . ?
O5 Zr2 C4 127.6(2) . . ?
Cl3 Zr2 C4 122.85(15) . . ?
C9 Zr2 C4 56.2(2) . . ?
C5 Zr2 C4 34.0(2) . . ?
O5 Zr2 C13 93.1(2) . . ?
Cl3 Zr2 C13 137.10(15) . . ?
C9 Zr2 C13 33.2(2) . . ?
C5 Zr2 C13 82.4(2) . . ?
C4 Zr2 C13 77.8(2) . . ?
O5 Zr2 C10 136.8(2) . . ?
Cl3 Zr2 C10 91.33(14) . . ?
C9 Zr2 C10 33.0(2) . . ?
C5 Zr2 C10 106.7(2) . . ?
C4 Zr2 C10 77.2(2) . . ?
C13 Zr2 C10 54.2(2) . . ?
O5 Zr2 C8 139.0(2) . . ?
Cl3 Zr2 C8 90.92(14) . . ?
C9 Zr2 C8 77.2(2) . . ?
C5 Zr2 C8 54.9(2) . . ?
C4 Zr2 C8 32.5(2) . . ?
C13 Zr2 C8 106.4(2) . . ?
C10 Zr2 C8 82.2(2) . . ?
O5 Zr2 C11 107.4(2) . . ?
Cl3 Zr2 C11 83.37(15) . . ?
C9 Zr2 C11 54.2(2) . . ?
C5 Zr2 C11 131.1(2) . . ?
C4 Zr2 C11 107.7(2) . . ?
C13 Zr2 C11 53.8(2) . . ?
C10 Zr2 C11 32.2(2) . . ?
C8 Zr2 C11 113.3(2) . . ?
O5 Zr2 C12 83.7(2) . . ?
Cl3 Zr2 C12 107.67(14) . . ?
C9 Zr2 C12 54.5(2) . . ?
C5 Zr2 C12 114.5(2) . . ?
C4 Zr2 C12 108.6(2) . . ?
C13 Zr2 C12 33.0(2) . . ?
C10 Zr2 C12 53.3(2) . . ?
C8 Zr2 C12 130.9(2) . . ?
C11 Zr2 C12 31.6(2) . . ?
O5 Zr2 C6 85.3(2) . . ?
Cl3 Zr2 C6 107.54(14) . . ?
C9 Zr2 C6 108.3(2) . . ?
C5 Zr2 C6 32.8(2) . . ?
C4 Zr2 C6 54.6(2) . . ?
C13 Zr2 C6 114.4(2) . . ?
C10 Zr2 C6 131.2(2) . . ?
C8 Zr2 C6 53.8(2) . . ?
C11 Zr2 C6 162.2(2) . . ?
C12 Zr2 C6 144.3(2) . . ?
O5 Zr2 C7 109.3(2) . . ?
Cl3 Zr2 C7 82.71(14) . . ?
C9 Zr2 C7 107.8(2) . . ?
C5 Zr2 C7 54.3(2) . . ?
C4 Zr2 C7 54.0(2) . . ?
C13 Zr2 C7 131.3(2) . . ?
C10 Zr2 C7 113.6(2) . . ?
C8 Zr2 C7 32.4(2) . . ?
C11 Zr2 C7 142.3(2) . . ?
C12 Zr2 C7 162.3(2) . . ?
C6 Zr2 C7 32.2(2) . . ?
Zr2 O5 Zr1 173.1(2) . . ?
C4 C1 C2 112.3(5) . . ?
C4 C1 C9 99.3(5) . . ?
C2 C1 C9 112.1(5) . . ?
C4 C1 C3 111.1(5) . . ?
C2 C1 C3 109.5(5) . . ?
C9 C1 C3 112.3(5) . . ?
C8 C4 C5 107.4(5) . . ?
C8 C4 C1 126.5(5) . . ?
C5 C4 C1 122.8(5) . . ?
C8 C4 Zr2 74.6(3) . . ?
C5 C4 Zr2 72.6(3) . . ?
C1 C4 Zr2 102.2(4) . . ?
C6 C5 C4 107.6(5) . . ?
C6 C5 Zr2 77.5(3) . . ?
C4 C5 Zr2 73.4(3) . . ?
C7 C6 C5 107.6(5) . . ?
C7 C6 Zr2 74.0(3) . . ?
C5 C6 Zr2 69.7(3) . . ?
C8 C7 C6 107.8(5) . . ?
C8 C7 Zr2 71.0(3) . . ?
C6 C7 Zr2 73.8(3) . . ?
C4 C8 C7 109.5(5) . . ?
C4 C8 Zr2 72.9(3) . . ?
C7 C8 Zr2 76.6(3) . . ?
C10 C9 C13 107.0(5) . . ?
C10 C9 C1 125.6(5) . . ?
C13 C9 C1 124.6(6) . . ?
C10 C9 Zr2 74.5(3) . . ?
C13 C9 Zr2 74.2(3) . . ?
C1 C9 Zr2 102.3(3) . . ?
C11 C10 C9 109.2(6) . . ?
C11 C10 Zr2 76.5(4) . . ?
C9 C10 Zr2 72.5(3) . . ?
C12 C11 C10 108.4(6) . . ?
C12 C11 Zr2 74.2(3) . . ?
C10 C11 Zr2 71.4(3) . . ?
C11 C12 C13 107.6(6) . . ?
C11 C12 Zr2 74.2(3) . . ?
C13 C12 Zr2 70.9(3) . . ?
C9 C13 C12 107.8(5) . . ?
C9 C13 Zr2 72.6(3) . . ?
C12 C13 Zr2 76.1(3) . . ?
C23 C21 C24 111.6(5) . . ?
C23 C21 C22 108.2(5) . . ?
C24 C21 C22 113.6(5) . . ?
C23 C21 C29 112.2(5) . . ?
C24 C21 C29 99.5(4) . . ?
C22 C21 C29 111.6(5) . . ?
C25 C24 C28 106.4(6) . . ?
C25 C24 C21 124.8(6) . . ?
C28 C24 C21 125.7(6) . . ?
C25 C24 Zr1 72.1(3) . . ?
C28 C24 Zr1 75.5(3) . . ?
C21 C24 Zr1 102.1(4) . . ?
C24 C25 C26 108.7(6) . . ?
C24 C25 Zr1 74.8(3) . . ?
C26 C25 Zr1 77.6(3) . . ?
C27 C26 C25 107.7(6) . . ?
C27 C26 Zr1 74.7(4) . . ?
C25 C26 Zr1 69.1(3) . . ?
C26 C27 C28 108.5(6) . . ?
C26 C27 Zr1 74.0(4) . . ?
C28 C27 Zr1 72.6(3) . . ?
C27 C28 C24 108.6(6) . . ?
C27 C28 Zr1 75.1(4) . . ?
C24 C28 Zr1 71.5(3) . . ?
C33 C29 C30 107.6(5) . . ?
C33 C29 C21 125.8(6) . . ?
C30 C29 C21 123.4(5) . . ?
C33 C29 Zr1 74.2(3) . . ?
C30 C29 Zr1 74.6(3) . . ?
C21 C29 Zr1 101.2(4) . . ?
C29 C30 C31 107.6(6) . . ?
C29 C30 Zr1 72.3(4) . . ?
C31 C30 Zr1 76.4(4) . . ?
C32 C31 C30 108.4(6) . . ?
C32 C31 Zr1 74.2(4) . . ?
C30 C31 Zr1 70.8(3) . . ?
C31 C32 C33 107.5(6) . . ?
C31 C32 Zr1 74.5(3) . . ?
C33 C32 Zr1 70.4(3) . . ?
C29 C33 C32 108.9(5) . . ?
C29 C33 Zr1 73.1(3) . . ?
C32 C33 Zr1 76.9(3) . . ?
O103 C102 C101 110.1(7) . . ?
C102 O103 C104 112.8(6) . . ?
C105 C104 O103 109.2(6) . . ?

loop_
_geom_bond_atom_site_label_1
_geom_bond_atom_site_label_2
_geom_bond_distance
_geom_bond_site_symmetry_2
_geom_bond_publ_flag
Zr1 O5 1.958(4) . ?
Zr1 C25 2.439(6) . ?
Zr1 Cl4 2.466(2) . ?
Zr1 C29 2.470(6) . ?
Zr1 C24 2.473(6) . ?
Zr1 C33 2.485(6) . ?
Zr1 C30 2.500(6) . ?
Zr1 C28 2.525(6) . ?
Zr1 C26 2.550(6) . ?
Zr1 C27 2.558(6) . ?
Zr1 C32 2.569(6) . ?
Zr1 C31 2.573(6) . ?
Zr2 O5 1.947(4) . ?
Zr2 Cl3 2.467(2) . ?
Zr2 C9 2.469(6) . ?
Zr2 C5 2.473(6) . ?
Zr2 C4 2.484(6) . ?
Zr2 C13 2.489(6) . ?
Zr2 C10 2.494(6) . ?
Zr2 C8 2.505(6) . ?
Zr2 C11 2.558(6) . ?
Zr2 C12 2.558(6) . ?
Zr2 C6 2.573(6) . ?
Zr2 C7 2.576(6) . ?
C1 C4 1.521(8) . ?
C1 C2 1.534(9) . ?
C1 C9 1.539(8) . ?
C1 C3 1.546(8) . ?
C4 C8 1.397(8) . ?
C4 C5 1.449(8) . ?
C5 C6 1.430(8) . ?
C6 C7 1.426(8) . ?
C7 C8 1.420(8) . ?
C9 C10 1.409(8) . ?
C9 C13 1.415(8) . ?
C10 C11 1.401(8) . ?
C11 C12 1.393(8) . ?
C12 C13 1.436(8) . ?
C21 C23 1.521(8) . ?
C21 C24 1.527(8) . ?
C21 C22 1.538(8) . ?
C21 C29 1.563(8) . ?
C24 C25 1.402(9) . ?
C24 C28 1.421(8) . ?
C25 C26 1.432(8) . ?
C26 C27 1.377(9) . ?
C27 C28 1.413(9) . ?
C29 C33 1.397(8) . ?
C29 C30 1.415(8) . ?
C30 C31 1.433(8) . ?
C31 C32 1.387(9) . ?
C32 C33 1.428(8) . ?
C101 C102 1.404(10) . ?
C102 O103 1.402(8) . ?
O103 C104 1.474(8) . ?
C104 C105 1.450(11) . ?
